data_2312596
loop_
_publ_author_name
'Ding, Xin Yu'
'Yu, Hai Yan'
'Zhang, Hong Tao'
'Wang, Xiao Long'

_publ_section_title
;
 A new three-dimensional barium(II) coordination polymer constructed from
 N,N'-bis(glycinyl)pyromellitic diimide: microwave-assisted synthesis,
 structure, Hirshfeld surface analysis and properties.
;
_journal_coeditor_code YD3048
_journal_issue 10
_journal_name_full 'Acta crystallographica. Section C, Structural chemistry'
_journal_paper_doi 10.1107/S2053229624008544
_journal_volume 80
_journal_year 2024
_chemical_formula_iupac '[Ba (C14 H6 N2 O8) (H2 O1)2]'
_chemical_formula_moiety 'C14 H10 Ba N2 O10'
_chemical_formula_sum 'C14 H10 Ba N2 O10'
_chemical_formula_weight 503.58
_chemical_name_systematic
Poly[diaqua[\m~5~-2,2'-(1,3,5,7-tetraoxo-1,2,3,5,6,7-hexahydropyrrolo[3,4-<i>f</i>]isoindole-2,6-diyl)diacetato]barium(II)]
_space_group_crystal_system triclinic
_space_group_IT_number 2
_space_group_name_Hall '-P 1'
_space_group_name_H-M_alt 'P -1'
_atom_sites_solution_hydrogens geom
_atom_sites_solution_primary direct
_atom_sites_solution_secondary difmap
_audit_creation_method SHELXL-2017/1
_cell_angle_alpha 75.4150(10)
_cell_angle_beta 76.6280(10)
_cell_angle_gamma 68.3770(10)
_cell_formula_units_Z 2
_cell_length_a 7.3856(2)
_cell_length_b 8.4080(2)
_cell_length_c 14.5603(4)
_cell_measurement_reflns_used 9991
_cell_measurement_temperature 298(2)
_cell_measurement_theta_max 27.48
_cell_measurement_theta_min 2.65
_cell_volume 803.76(4)
_computing_cell_refinement
;
SAINT (Bruker, 2004)
;
_computing_data_collection
;
APEX2 (Bruker, 2004)
;
_computing_data_reduction
;
SAINT (Bruker, 2004)
;
_computing_molecular_graphics
;
DIAMOND (Brandenburg, 2008)
;
_computing_structure_refinement
;
SHELXL2017 (Sheldrick, 2015<i>b</i>)
;
_computing_structure_solution
;
SHELXT2014 (Sheldrick, 2015<i>a</i>)
;
_diffrn_ambient_temperature 298(2)
_diffrn_measured_fraction_theta_full 0.996
_diffrn_measured_fraction_theta_max 0.996
_diffrn_measurement_device_type 'Bruker D8 VENTURE'
_diffrn_measurement_method '\f and \w scans'
_diffrn_radiation_type MoK\a
_diffrn_radiation_wavelength 0.71073
_diffrn_reflns_av_R_equivalents 0.0320
_diffrn_reflns_av_unetI/netI 0.0226
_diffrn_reflns_limit_h_max 9
_diffrn_reflns_limit_h_min -9
_diffrn_reflns_limit_k_max 10
_diffrn_reflns_limit_k_min -10
_diffrn_reflns_limit_l_max 18
_diffrn_reflns_limit_l_min -18
_diffrn_reflns_number 18743
_diffrn_reflns_theta_full 25.242
_diffrn_reflns_theta_max 27.479
_diffrn_reflns_theta_min 2.926
_diffrn_source 'fine-focus sealed tube'
_exptl_absorpt_coefficient_mu 2.533
_exptl_absorpt_correction_T_max 0.7456
_exptl_absorpt_correction_T_min 0.6131
_exptl_absorpt_correction_type multi-scan
_exptl_absorpt_process_details
;
(SADABS; Bruker, 2004)
;
_exptl_crystal_colour 'pale yellow'
_exptl_crystal_density_diffrn 2.081
_exptl_crystal_description sheet
_exptl_crystal_F_000 488
_exptl_crystal_size_max 0.343
_exptl_crystal_size_mid 0.154
_exptl_crystal_size_min 0.015
_refine_diff_density_max 0.525
_refine_diff_density_min -0.305
_refine_ls_extinction_method none
_refine_ls_goodness_of_fit_ref 1.064
_refine_ls_hydrogen_treatment constr
_refine_ls_matrix_type full
_refine_ls_number_parameters 246
_refine_ls_number_reflns 3670
_refine_ls_number_restraints 0
_refine_ls_restrained_S_all 1.064
_refine_ls_R_factor_all 0.0205
_refine_ls_R_factor_gt 0.0177
_refine_ls_shift/su_max 0.002
_refine_ls_shift/su_mean 0.000
_refine_ls_structure_factor_coef Fsqd
_refine_ls_weighting_details 'w=1/[\s^2^(Fo^2^)+(0.0198P)^2^+0.2261P] where P=(Fo^2^+2Fc^2^)/3'
_refine_ls_weighting_scheme calc
_refine_ls_wR_factor_gt 0.0402
_refine_ls_wR_factor_ref 0.0414
_reflns_number_gt 3422
_reflns_number_total 3670
_reflns_threshold_expression 'I > 2\s(I)'
_cod_data_source_file yd3048sup1.cif
_cod_data_source_block I
_cod_database_code 2312596
_shelx_space_group_comment
;
The symmetry employed for this shelxl refinement is uniquely defined
by the following loop, which should always be used as a source of
symmetry information in preference to the above space-group names.
They are only intended as comments.
;
_shelx_estimated_absorpt_t_min 0.477
_shelx_estimated_absorpt_t_max 0.963

loop_
_space_group_symop_operation_xyz
'x, y, z'
'-x, -y, -z'

loop_
_atom_site_type_symbol
_atom_site_label
_atom_site_fract_x
_atom_site_fract_y
_atom_site_fract_z
_atom_site_U_iso_or_equiv
_atom_site_adp_type
_atom_site_calc_flag
_atom_site_occupancy
_atom_site_disorder_assembly
_atom_site_disorder_group
Ba Ba1 1.16967(2) 0.62042(2) 0.06332(2) 0.02133(4) Uani d 1 . .
C C1 0.6559(3) 0.5648(3) 0.12360(14) 0.0225(4) Uani d 1 . .
C C2 0.5658(3) 0.6593(3) 0.20905(16) 0.0309(5) Uani d 1 . .
H H2A 0.663000 0.697946 0.223489 0.037 Uiso calc 1 . .
H H2B 0.454535 0.761412 0.192069 0.037 Uiso calc 1 . .
C C3 0.3202(3) 0.5174(3) 0.31326(16) 0.0305(5) Uani d 1 . .
C C4 0.6182(3) 0.4477(3) 0.36378(15) 0.0272(4) Uani d 1 . .
C C5 0.5004(3) 0.3491(3) 0.43634(15) 0.0263(4) Uani d 1 . .
C C6 0.3195(3) 0.3932(3) 0.40646(15) 0.0284(4) Uani d 1 . .
C C7 0.1754(3) 0.3229(3) 0.45794(16) 0.0324(5) Uani d 1 . .
H H7 0.054330 0.351992 0.438152 0.039 Uiso calc 1 . .
C C8 0.2258(3) 0.2063(3) 0.54099(16) 0.0301(5) Uani d 1 . .
C C9 0.4077(3) 0.1596(3) 0.57037(15) 0.0268(4) Uani d 1 . .
C C10 0.5526(3) 0.2295(3) 0.51855(15) 0.0287(4) Uani d 1 . .
H H10 0.674825 0.198505 0.537544 0.034 Uiso calc 1 . .
C C11 0.4135(3) 0.0252(3) 0.65951(16) 0.0307(5) Uani d 1 . .
C C12 0.1100(3) 0.1049(3) 0.61280(17) 0.0360(5) Uani d 1 . .
C C13 0.1751(4) -0.1206(3) 0.76186(16) 0.0352(5) Uani d 1 . .
H H13A 0.291739 -0.216623 0.778882 0.042 Uiso calc 1 . .
H H13B 0.089073 -0.168200 0.744448 0.042 Uiso calc 1 . .
C C14 0.0693(3) -0.0366(3) 0.84953(15) 0.0278(4) Uani d 1 . .
N N1 0.5006(3) 0.5473(2) 0.29384(12) 0.0283(4) Uani d 1 . .
N N2 0.2332(3) -0.0023(3) 0.67918(13) 0.0324(4) Uani d 1 . .
O O1 0.8174(2) 0.5752(2) 0.07772(12) 0.0355(4) Uani d 1 . .
O O2 0.5613(2) 0.48417(19) 0.10408(11) 0.0276(3) Uani d 1 . .
O O3 0.1937(2) 0.5801(3) 0.26236(12) 0.0428(4) Uani d 1 . .
O O4 0.7821(2) 0.4458(2) 0.36300(13) 0.0425(4) Uani d 1 . .
O O5 0.5468(3) -0.0497(2) 0.70540(13) 0.0481(5) Uani d 1 . .
O O6 -0.0552(3) 0.1081(3) 0.61536(15) 0.0609(6) Uani d 1 . .
O O7 0.0764(3) 0.1072(2) 0.85059(12) 0.0415(4) Uani d 1 . .
O O8 -0.0124(2) -0.1297(2) 0.91585(11) 0.0333(3) Uani d 1 . .
O O9 1.2734(3) 0.2561(2) 0.12879(14) 0.0529(5) Uani d 1 . .
H H9A 1.276519 0.228409 0.191945 0.063 Uiso d 1 . .
H H9B 1.179924 0.217179 0.123086 0.063 Uiso d 1 . .
O O10 1.3593(3) 0.8688(2) 0.00968(15) 0.0508(5) Uani d 1 . .
H H10A 1.442917 0.850795 -0.041724 0.061 Uiso d 1 . .
H H10B 1.275849 0.977579 -0.004724 0.061 Uiso d 1 . .

loop_
_atom_site_aniso_label
_atom_site_aniso_U_11
_atom_site_aniso_U_22
_atom_site_aniso_U_33
_atom_site_aniso_U_12
_atom_site_aniso_U_13
_atom_site_aniso_U_23
Ba1 0.01944(6) 0.02440(7) 0.02112(7) -0.00875(4) -0.00458(4) -0.00221(4)
C1 0.0220(9) 0.0232(9) 0.0207(10) -0.0069(8) -0.0057(7) 0.0000(8)
C2 0.0363(12) 0.0336(12) 0.0250(11) -0.0154(10) -0.0008(9) -0.0069(9)
C3 0.0260(11) 0.0390(12) 0.0232(11) -0.0080(9) -0.0041(8) -0.0039(9)
C4 0.0260(10) 0.0333(11) 0.0227(10) -0.0082(9) -0.0050(8) -0.0075(9)
C5 0.0253(10) 0.0324(11) 0.0215(10) -0.0083(9) -0.0046(8) -0.0063(8)
C6 0.0274(10) 0.0358(12) 0.0201(10) -0.0075(9) -0.0057(8) -0.0042(9)
C7 0.0260(10) 0.0445(13) 0.0246(11) -0.0107(10) -0.0084(8) 0.0003(9)
C8 0.0265(10) 0.0383(12) 0.0253(11) -0.0103(9) -0.0047(8) -0.0052(9)
C9 0.0285(10) 0.0295(11) 0.0205(10) -0.0049(9) -0.0084(8) -0.0041(8)
C10 0.0259(10) 0.0345(11) 0.0257(11) -0.0074(9) -0.0080(8) -0.0057(9)
C11 0.0364(12) 0.0290(11) 0.0237(11) -0.0067(9) -0.0062(9) -0.0044(9)
C12 0.0337(12) 0.0448(14) 0.0280(12) -0.0139(11) -0.0052(9) -0.0022(10)
C13 0.0473(14) 0.0281(11) 0.0281(12) -0.0135(10) -0.0003(10) -0.0046(9)
C14 0.0302(11) 0.0265(10) 0.0234(11) -0.0062(9) -0.0071(8) -0.0008(8)
N1 0.0269(9) 0.0365(10) 0.0204(9) -0.0108(8) -0.0042(7) -0.0025(7)
N2 0.0360(10) 0.0354(10) 0.0225(9) -0.0115(8) -0.0029(7) -0.0013(8)
O1 0.0259(8) 0.0522(10) 0.0360(9) -0.0220(7) 0.0033(6) -0.0151(8)
O2 0.0230(7) 0.0331(8) 0.0307(8) -0.0126(6) -0.0038(6) -0.0082(6)
O3 0.0296(8) 0.0643(12) 0.0273(9) -0.0136(8) -0.0108(7) 0.0068(8)
O4 0.0313(9) 0.0577(11) 0.0419(10) -0.0199(8) -0.0105(7) -0.0029(8)
O5 0.0447(10) 0.0509(11) 0.0400(10) -0.0103(9) -0.0204(8) 0.0108(8)
O6 0.0433(11) 0.0890(16) 0.0530(13) -0.0378(11) -0.0160(9) 0.0147(11)
O7 0.0604(11) 0.0276(8) 0.0352(10) -0.0164(8) 0.0014(8) -0.0087(7)
O8 0.0392(9) 0.0341(8) 0.0249(8) -0.0145(7) -0.0051(6) 0.0012(6)
O9 0.0702(13) 0.0491(11) 0.0519(12) -0.0349(10) -0.0343(10) 0.0146(9)
O10 0.0391(10) 0.0380(10) 0.0708(14) -0.0143(8) -0.0094(9) 0.0008(9)

loop_
_atom_type_symbol
_atom_type_description
_atom_type_scat_dispersion_real
_atom_type_scat_dispersion_imag
_atom_type_scat_source
C C 0.0033 0.0016 'International Tables Vol C Tables 4.2.6.8 and 6.1.1.4'
H H 0.0000 0.0000 'International Tables Vol C Tables 4.2.6.8 and 6.1.1.4'
N N 0.0061 0.0033 'International Tables Vol C Tables 4.2.6.8 and 6.1.1.4'
O O 0.0106 0.0060 'International Tables Vol C Tables 4.2.6.8 and 6.1.1.4'
Ba Ba -0.3244 2.2819 'International Tables Vol C Tables 4.2.6.8 and 6.1.1.4'

loop_
_geom_angle_atom_site_label_1
_geom_angle_atom_site_label_2
_geom_angle_atom_site_label_3
_geom_angle_site_symmetry_1
_geom_angle_site_symmetry_3
_geom_angle
_geom_angle_publ_flag
O1 Ba1 O7 . 2_666 79.61(5) y
O1 Ba1 O10 . . 143.36(5) y
O7 Ba1 O10 2_666 . 74.88(5) y
O1 Ba1 O8 . 1_664 75.01(5) y
O7 Ba1 O8 2_666 1_664 75.11(5) y
O10 Ba1 O8 . 1_664 73.32(5) y
O1 Ba1 O9 . . 79.43(5) y
O7 Ba1 O9 2_666 . 131.42(6) y
O10 Ba1 O9 . . 137.18(6) y
O8 Ba1 O9 1_664 . 138.39(5) y
O1 Ba1 O2 . 1_655 148.96(5) y
O7 Ba1 O2 2_666 1_655 115.74(5) y
O10 Ba1 O2 . 1_655 67.38(5) y
O8 Ba1 O2 1_664 1_655 133.45(4) ?
O9 Ba1 O2 . 1_655 70.25(5) ?
O1 Ba1 O2 . 2_765 112.89(4) ?
O7 Ba1 O2 2_666 2_765 146.20(5) ?
O10 Ba1 O2 . 2_765 77.94(5) ?
O8 Ba1 O2 1_664 2_765 78.14(4) y
O9 Ba1 O2 . 2_765 82.37(5) y
O2 Ba1 O2 1_655 2_765 70.25(5) y
O1 Ba1 O3 . 1_655 100.74(5) y
O7 Ba1 O3 2_666 1_655 65.03(5) y
O10 Ba1 O3 . 1_655 91.90(6) y
O8 Ba1 O3 1_664 1_655 139.93(5) y
O9 Ba1 O3 . 1_655 76.65(6) y
O2 Ba1 O3 1_655 1_655 66.39(4) y
O2 Ba1 O3 2_765 1_655 136.02(4) ?
O1 Ba1 O1 . 2_765 68.75(5) y
O7 Ba1 O1 2_666 2_765 140.87(5) ?
O10 Ba1 O1 . 2_765 118.92(5) ?
O8 Ba1 O1 1_664 2_765 74.93(5) ?
O9 Ba1 O1 . 2_765 65.35(5) ?
O2 Ba1 O1 1_655 2_765 103.11(4) ?
O2 Ba1 O1 2_765 2_765 45.10(4) ?
O3 Ba1 O1 1_655 2_765 141.71(5) y
O1 Ba1 C1 . 2_765 90.90(5) ?
O7 Ba1 C1 2_666 2_765 150.87(5) ?
O10 Ba1 C1 . 2_765 98.73(6) ?
O8 Ba1 C1 1_664 2_765 75.84(5) ?
O9 Ba1 C1 . 2_765 72.28(6) ?
O2 Ba1 C1 1_655 2_765 86.26(4) ?
O2 Ba1 C1 2_765 2_765 22.55(4) ?
O3 Ba1 C1 1_655 2_765 144.10(5) ?
O1 Ba1 C1 2_765 2_765 22.55(4) ?
O1 Ba1 Ba1 . 2_765 35.65(3) ?
O7 Ba1 Ba1 2_666 2_765 112.30(4) ?
O10 Ba1 Ba1 . 2_765 140.58(4) ?
O8 Ba1 Ba1 1_664 2_765 71.69(3) ?
O9 Ba1 Ba1 . 2_765 68.39(4) ?
O2 Ba1 Ba1 1_655 2_765 130.07(3) ?
O2 Ba1 Ba1 2_765 2_765 77.66(3) ?
O3 Ba1 Ba1 1_655 2_765 126.87(4) ?
O1 Ba1 Ba1 2_765 2_765 33.09(3) ?
C1 Ba1 Ba1 2_765 2_765 55.37(3) ?
O1 Ba1 Ba1 . 2_865 139.46(3) ?
O7 Ba1 Ba1 2_666 2_865 140.78(4) ?
O10 Ba1 Ba1 . 2_865 68.76(4) ?
O8 Ba1 Ba1 1_664 2_865 106.97(3) ?
O9 Ba1 Ba1 . 2_865 73.32(4) ?
O2 Ba1 Ba1 1_655 2_865 35.34(3) ?
O2 Ba1 Ba1 2_765 2_865 34.91(3) ?
O3 Ba1 Ba1 1_655 2_865 101.46(3) ?
O1 Ba1 Ba1 2_765 2_865 72.78(3) ?
C1 Ba1 Ba1 2_765 2_865 52.61(3) ?
Ba1 Ba1 Ba1 2_765 2_865 105.078(5) ?
O1 C1 O2 . . 124.58(19) ?
O1 C1 C2 . . 117.66(18) ?
O2 C1 C2 . . 117.76(17) ?
O1 C1 Ba1 . 2_765 63.14(11) ?
O2 C1 Ba1 . 2_765 61.47(10) ?
C2 C1 Ba1 . 2_765 177.15(14) ?
N1 C2 C1 . . 111.62(17) ?
N1 C2 H2A . . 109.3 ?
C1 C2 H2A . . 109.3 ?
N1 C2 H2B . . 109.3 ?
C1 C2 H2B . . 109.3 ?
H2A C2 H2B . . 108.0 ?
O3 C3 N1 . . 125.5(2) ?
O3 C3 C6 . . 128.1(2) ?
N1 C3 C6 . . 106.38(18) ?
O4 C4 N1 . . 124.9(2) ?
O4 C4 C5 . . 128.7(2) ?
N1 C4 C5 . . 106.48(17) ?
C10 C5 C6 . . 123.0(2) ?
C10 C5 C4 . . 129.14(19) ?
C6 C5 C4 . . 107.84(18) ?
C7 C6 C5 . . 122.5(2) ?
C7 C6 C3 . . 129.7(2) ?
C5 C6 C3 . . 107.85(18) ?
C8 C7 C6 . . 114.6(2) ?
C8 C7 H7 . . 122.7 ?
C6 C7 H7 . . 122.7 ?
C7 C8 C9 . . 123.2(2) ?
C7 C8 C12 . . 129.4(2) ?
C9 C8 C12 . . 107.4(2) ?
C10 C9 C8 . . 122.2(2) ?
C10 C9 C11 . . 129.5(2) ?
C8 C9 C11 . . 108.27(19) ?
C5 C10 C9 . . 114.52(19) ?
C5 C10 H10 . . 122.7 ?
C9 C10 H10 . . 122.7 ?
O5 C11 N2 . . 125.6(2) ?
O5 C11 C9 . . 128.3(2) ?
N2 C11 C9 . . 106.08(18) ?
O6 C12 N2 . . 124.6(2) ?
O6 C12 C8 . . 129.1(2) ?
N2 C12 C8 . . 106.30(19) ?
N2 C13 C14 . . 113.89(18) ?
N2 C13 H13A . . 108.8 ?
C14 C13 H13A . . 108.8 ?
N2 C13 H13B . . 108.8 ?
C14 C13 H13B . . 108.8 ?
H13A C13 H13B . . 107.7 ?
O7 C14 O8 . . 127.3(2) ?
O7 C14 C13 . . 118.69(19) ?
O8 C14 C13 . . 113.99(19) ?
C4 N1 C3 . . 111.37(18) ?
C4 N1 C2 . . 123.15(18) ?
C3 N1 C2 . . 125.39(18) ?
C11 N2 C12 . . 111.89(19) ?
C11 N2 C13 . . 124.2(2) ?
C12 N2 C13 . . 123.8(2) ?
C1 O1 Ba1 . . 152.17(14) ?
C1 O1 Ba1 . 2_765 94.31(12) ?
Ba1 O1 Ba1 . 2_765 111.25(5) ?
C1 O2 Ba1 . 1_455 127.21(13) ?
C1 O2 Ba1 . 2_765 95.98(11) ?
Ba1 O2 Ba1 1_455 2_765 109.75(5) ?
C3 O3 Ba1 . 1_455 137.29(15) ?
C14 O7 Ba1 . 2_666 133.74(15) ?
C14 O8 Ba1 . 1_446 125.39(14) ?
Ba1 O9 H9A . . 111.3 ?
Ba1 O9 H9B . . 110.8 ?
H9A O9 H9B . . 102.9 ?
Ba1 O10 H10A . . 109.9 ?
Ba1 O10 H10B . . 112.6 ?
H10A O10 H10B . . 105.5 ?

loop_
_geom_bond_atom_site_label_1
_geom_bond_atom_site_label_2
_geom_bond_site_symmetry_2
_geom_bond_distance
_geom_bond_publ_flag
Ba1 O1 . 2.7191(14) y
Ba1 O7 2_666 2.7283(16) y
Ba1 O10 . 2.7858(18) y
Ba1 O8 1_664 2.7952(16) y
Ba1 O9 . 2.8316(19) y
Ba1 O2 1_655 2.8354(14) y
Ba1 O2 2_765 2.8661(14) y
Ba1 O3 1_655 2.8712(17) y
Ba1 O1 2_765 2.9026(16) y
Ba1 C1 2_765 3.244(2) ?
Ba1 Ba1 2_765 4.6412(2) ?
Ba1 Ba1 2_865 4.6633(2) ?
C1 O1 . 1.248(2) ?
C1 O2 . 1.251(2) ?
C1 C2 . 1.532(3) ?
C2 N1 . 1.455(3) ?
C2 H2A . 0.9700 ?
C2 H2B . 0.9700 ?
C3 O3 . 1.209(3) ?
C3 N1 . 1.398(3) ?
C3 C6 . 1.490(3) ?
C4 O4 . 1.202(3) ?
C4 N1 . 1.392(3) ?
C4 C5 . 1.492(3) ?
C5 C10 . 1.384(3) ?
C5 C6 . 1.390(3) ?
C6 C7 . 1.384(3) ?
C7 C8 . 1.380(3) ?
C7 H7 . 0.9300 ?
C8 C9 . 1.391(3) ?
C8 C12 . 1.492(3) ?
C9 C10 . 1.388(3) ?
C9 C11 . 1.488(3) ?
C10 H10 . 0.9300 ?
C11 O5 . 1.203(3) ?
C11 N2 . 1.388(3) ?
C12 O6 . 1.202(3) ?
C12 N2 . 1.392(3) ?
C13 N2 . 1.448(3) ?
C13 C14 . 1.525(3) ?
C13 H13A . 0.9700 ?
C13 H13B . 0.9700 ?
C14 O7 . 1.233(3) ?
C14 O8 . 1.268(3) ?
O9 H9A . 0.8934 ?
O9 H9B . 0.8928 ?
O10 H10A . 0.8593 ?
O10 H10B . 0.8993 ?

loop_
_geom_hbond_atom_site_label_D
_geom_hbond_atom_site_label_H
_geom_hbond_atom_site_label_A
_geom_hbond_site_symmetry_A
_geom_hbond_distance_DH
_geom_hbond_distance_HA
_geom_hbond_distance_DA
_geom_hbond_angle_DHA
_geom_hbond_publ_flag
O9 H9A O5 2_756 0.89 2.13 2.877(2) 141.1 yes
O9 H9B O8 2_656 0.89 1.90 2.776(2) 167.7 yes
O10 H10A O9 2_865 0.86 2.18 2.994(3) 157.4 yes
O10 H10B O8 2_666 0.90 2.22 2.886(3) 130.3 yes
C7 H7 O4 1_455 0.93 2.30 3.216(3) 169.5 yes
C10 H10 O6 1_655 0.93 2.31 3.226(3) 168.4 yes
C13 H13A O2 2_656 0.97 2.50 3.363(3) 147.6 yes

loop_
_geom_torsion_atom_site_label_1
_geom_torsion_atom_site_label_2
_geom_torsion_atom_site_label_3
_geom_torsion_atom_site_label_4
_geom_torsion_site_symmetry_1
_geom_torsion_site_symmetry_2
_geom_torsion_site_symmetry_3
_geom_torsion_site_symmetry_4
_geom_torsion
_geom_torsion_publ_flag
O1 C1 C2 N1 . . . . -132.0(2) ?
O2 C1 C2 N1 . . . . 48.7(3) y
O4 C4 C5 C10 . . . . -1.6(4) ?
N1 C4 C5 C10 . . . . 178.5(2) ?
O4 C4 C5 C6 . . . . -179.8(2) ?
N1 C4 C5 C6 . . . . 0.3(2) ?
C10 C5 C6 C7 . . . . 1.3(3) ?
C4 C5 C6 C7 . . . . 179.6(2) ?
C10 C5 C6 C3 . . . . -177.0(2) ?
C4 C5 C6 C3 . . . . 1.3(2) ?
O3 C3 C6 C7 . . . . -1.5(4) ?
N1 C3 C6 C7 . . . . 179.4(2) ?
O3 C3 C6 C5 . . . . 176.6(2) ?
N1 C3 C6 C5 . . . . -2.4(2) ?
C5 C6 C7 C8 . . . . 0.1(3) ?
C3 C6 C7 C8 . . . . 178.0(2) ?
C6 C7 C8 C9 . . . . -1.1(3) ?
C6 C7 C8 C12 . . . . -179.2(2) ?
C7 C8 C9 C10 . . . . 1.0(4) ?
C12 C8 C9 C10 . . . . 179.4(2) ?
C7 C8 C9 C11 . . . . -177.0(2) ?
C12 C8 C9 C11 . . . . 1.4(2) ?
C6 C5 C10 C9 . . . . -1.5(3) ?
C4 C5 C10 C9 . . . . -179.4(2) ?
C8 C9 C10 C5 . . . . 0.4(3) ?
C11 C9 C10 C5 . . . . 177.9(2) ?
C10 C9 C11 O5 . . . . 0.6(4) ?
C8 C9 C11 O5 . . . . 178.4(2) ?
C10 C9 C11 N2 . . . . -177.7(2) ?
C8 C9 C11 N2 . . . . 0.1(2) ?
C7 C8 C12 O6 . . . . -3.0(5) ?
C9 C8 C12 O6 . . . . 178.7(3) ?
C7 C8 C12 N2 . . . . 175.9(2) ?
C9 C8 C12 N2 . . . . -2.4(3) ?
N2 C13 C14 O7 . . . . -14.2(3) y
N2 C13 C14 O8 . . . . 168.1(2) ?
O4 C4 N1 C3 . . . . 178.1(2) ?
C5 C4 N1 C3 . . . . -1.9(2) ?
O4 C4 N1 C2 . . . . 1.6(3) ?
C5 C4 N1 C2 . . . . -178.51(18) ?
O3 C3 N1 C4 . . . . -176.4(2) ?
C6 C3 N1 C4 . . . . 2.7(2) ?
O3 C3 N1 C2 . . . . 0.1(4) ?
C6 C3 N1 C2 . . . . 179.19(19) ?
C1 C2 N1 C4 . . . . 93.1(2) y
C1 C2 N1 C3 . . . . -83.0(3) ?
O5 C11 N2 C12 . . . . 180.0(2) ?
C9 C11 N2 C12 . . . . -1.7(2) ?
O5 C11 N2 C13 . . . . 3.4(4) ?
C9 C11 N2 C13 . . . . -178.24(19) ?
O6 C12 N2 C11 . . . . -178.5(3) ?
C8 C12 N2 C11 . . . . 2.5(3) ?
O6 C12 N2 C13 . . . . -1.9(4) ?
C8 C12 N2 C13 . . . . 179.10(19) ?
C14 C13 N2 C11 . . . . 90.4(3) y
C14 C13 N2 C12 . . . . -85.8(3) ?
O2 C1 O1 Ba1 . . . . -154.9(2) ?
C2 C1 O1 Ba1 . . . . 25.9(4) ?
Ba1 C1 O1 Ba1 2_765 . . . -157.1(3) ?
O2 C1 O1 Ba1 . . . 2_765 2.3(2) ?
C2 C1 O1 Ba1 . . . 2_765 -176.93(16) ?
O1 C1 O2 Ba1 . . . 1_455 -122.69(19) ?
C2 C1 O2 Ba1 . . . 1_455 56.5(2) ?
Ba1 C1 O2 Ba1 2_765 . . 1_455 -120.40(14) ?
O1 C1 O2 Ba1 . . . 2_765 -2.3(2) ?
C2 C1 O2 Ba1 . . . 2_765 176.89(16) ?
N1 C3 O3 Ba1 . . . 1_455 49.3(4) ?
C6 C3 O3 Ba1 . . . 1_455 -129.6(2) ?
O8 C14 O7 Ba1 . . . 2_666 -30.9(4) ?
C13 C14 O7 Ba1 . . . 2_666 151.66(17) ?
O7 C14 O8 Ba1 . . . 1_446 -89.8(3) ?
C13 C14 O8 Ba1 . . . 1_446 87.7(2) ?

_cod_database_fobs_code 2312596
